data_7052700
loop_
_publ_author_name
'Walter, Marc D.'
'White, Peter S.'

_publ_section_title
;
 [Cp&#x2032;FeI]2 as convenient entry into iron-modified pincer
 complexes: bimetallic \h6,\k1-POCOP-pincer iron iridium compounds
;
_journal_issue 9
_journal_name_full 'New Journal of Chemistry'
_journal_page_first 1842
_journal_paper_doi 10.1039/c1nj20399a
_journal_volume 35
_journal_year 2011
_chemical_formula_moiety 'C22 H39 I Ir O2 P2'
_chemical_formula_sum 'C22 H39 I Ir O2 P2'
_chemical_formula_weight 716.57
_chemical_name_systematic
;
?
;
_space_group_IT_number 2
_symmetry_cell_setting triclinic
_symmetry_space_group_name_Hall '-P 1'
_symmetry_space_group_name_H-M 'P -1'
_atom_sites_solution_hydrogens geom
_atom_sites_solution_primary direct
_atom_sites_solution_secondary difmap
_audit_creation_method SHELXL-97
_cell_angle_alpha 100.7810(10)
_cell_angle_beta 95.6730(10)
_cell_angle_gamma 104.3080(10)
_cell_formula_units_Z 2
_cell_length_a 8.2850(2)
_cell_length_b 12.3186(2)
_cell_length_c 13.3510(2)
_cell_measurement_reflns_used 9988
_cell_measurement_temperature 100(2)
_cell_measurement_theta_max 30.60
_cell_measurement_theta_min 2.37
_cell_volume 1281.87(4)
_computing_cell_refinement 'Bruker SMART'
_computing_data_collection 'Bruker SMART'
_computing_data_reduction 'Bruker SAINT'
_computing_molecular_graphics 'Bruker SHELXTL'
_computing_publication_material 'Bruker SHELXTL'
_computing_structure_refinement 'Bruker SHELXTL'
_computing_structure_solution 'Bruker SHELXTL'
_diffrn_ambient_temperature 100(2)
_diffrn_measured_fraction_theta_full 0.966
_diffrn_measured_fraction_theta_max 0.966
_diffrn_measurement_device_type 'CCD area detector'
_diffrn_measurement_method 'phi and omega scans'
_diffrn_radiation_monochromator graphite
_diffrn_radiation_source 'fine-focus sealed tube'
_diffrn_radiation_type MoK\a
_diffrn_radiation_wavelength 0.71073
_diffrn_reflns_av_R_equivalents 0.0302
_diffrn_reflns_av_sigmaI/netI 0.0299
_diffrn_reflns_limit_h_max 11
_diffrn_reflns_limit_h_min -11
_diffrn_reflns_limit_k_max 17
_diffrn_reflns_limit_k_min -17
_diffrn_reflns_limit_l_max 19
_diffrn_reflns_limit_l_min -18
_diffrn_reflns_number 30081
_diffrn_reflns_theta_full 30.73
_diffrn_reflns_theta_max 30.73
_diffrn_reflns_theta_min 1.75
_exptl_absorpt_coefficient_mu 6.552
_exptl_absorpt_correction_T_max 0.7353
_exptl_absorpt_correction_T_min 0.5603
_exptl_absorpt_correction_type analytical
_exptl_absorpt_process_details '(Bruker SADABS, 2004)'
_exptl_crystal_colour red
_exptl_crystal_density_diffrn 1.856
_exptl_crystal_density_method 'not measured'
_exptl_crystal_description block
_exptl_crystal_F_000 694
_exptl_crystal_size_max 0.10
_exptl_crystal_size_mid 0.10
_exptl_crystal_size_min 0.05
_refine_diff_density_max 1.945
_refine_diff_density_min -2.929
_refine_diff_density_rms 0.170
_refine_ls_extinction_method none
_refine_ls_goodness_of_fit_ref 1.042
_refine_ls_hydrogen_treatment constr
_refine_ls_matrix_type full
_refine_ls_number_parameters 265
_refine_ls_number_reflns 7717
_refine_ls_number_restraints 0
_refine_ls_restrained_S_all 1.042
_refine_ls_R_factor_all 0.0377
_refine_ls_R_factor_gt 0.0320
_refine_ls_shift/su_max 0.002
_refine_ls_shift/su_mean 0.000
_refine_ls_structure_factor_coef Fsqd
_refine_ls_weighting_details 'calc w=1/[\s^2^(Fo^2^)+(0.0208P)^2^+6.5828P] where P=(Fo^2^+2Fc^2^)/3'
_refine_ls_weighting_scheme calc
_refine_ls_wR_factor_gt 0.0654
_refine_ls_wR_factor_ref 0.0683
_reflns_number_gt 6907
_reflns_number_total 7717
_reflns_threshold_expression >2sigma(I)
_cod_data_source_file c1nj20399a.txt
_cod_data_source_block c06118
_cod_database_code 7052700

loop_
_symmetry_equiv_pos_as_xyz
'x, y, z'
'-x, -y, -z'

loop_
_atom_site_label
_atom_site_type_symbol
_atom_site_fract_x
_atom_site_fract_y
_atom_site_fract_z
_atom_site_U_iso_or_equiv
_atom_site_adp_type
_atom_site_occupancy
_atom_site_symmetry_multiplicity
_atom_site_calc_flag
_atom_site_refinement_flags
C1 C -0.0964(5) 0.2452(3) 0.6425(3) 0.0160(7) Uani 1 1 d .
C2 C -0.0591(4) 0.3378(3) 0.5945(3) 0.0154(7) Uani 1 1 d .
C3 C -0.1536(5) 0.3435(3) 0.5048(3) 0.0183(7) Uani 1 1 d .
H3 H -0.1240 0.4082 0.4745 0.022 Uiso 1 1 calc R
C4 C -0.2933(5) 0.2511(3) 0.4605(3) 0.0184(7) Uani 1 1 d .
H4 H -0.3602 0.2535 0.3994 0.022 Uiso 1 1 calc R
C5 C -0.3370(5) 0.1552(3) 0.5040(3) 0.0153(7) Uani 1 1 d .
H5 H -0.4319 0.0923 0.4732 0.018 Uiso 1 1 calc R
C6 C -0.2368(4) 0.1550(3) 0.5939(3) 0.0141(6) Uani 1 1 d .
C7 C 0.3956(5) 0.4222(4) 0.7083(3) 0.0230(8) Uani 1 1 d .
C8 C 0.5272(6) 0.4377(6) 0.8026(5) 0.0484(16) Uani 1 1 d .
H8A H 0.6280 0.4192 0.7798 0.073 Uiso 1 1 calc R
H8B H 0.4805 0.3863 0.8466 0.073 Uiso 1 1 calc R
H8C H 0.5572 0.5175 0.8415 0.073 Uiso 1 1 calc R
C9 C 0.4568(8) 0.5131(7) 0.6481(6) 0.071(3) Uani 1 1 d .
H9A H 0.5573 0.5012 0.6197 0.106 Uiso 1 1 calc R
H9B H 0.4848 0.5893 0.6941 0.106 Uiso 1 1 calc R
H9C H 0.3680 0.5075 0.5917 0.106 Uiso 1 1 calc R
C10 C 0.3710(9) 0.3016(7) 0.6442(7) 0.075(3) Uani 1 1 d .
H10A H 0.2825 0.2865 0.5849 0.113 Uiso 1 1 calc R
H10B H 0.3379 0.2455 0.6867 0.113 Uiso 1 1 calc R
H10C H 0.4767 0.2954 0.6197 0.113 Uiso 1 1 calc R
C11 C 0.1795(5) 0.5510(4) 0.8363(3) 0.0214(8) Uani 1 1 d .
C12 C 0.2647(10) 0.5592(5) 0.9443(4) 0.0550(18) Uani 1 1 d .
H12A H 0.3864 0.5724 0.9448 0.083 Uiso 1 1 calc R
H12B H 0.2195 0.4874 0.9661 0.083 Uiso 1 1 calc R
H12C H 0.2432 0.6231 0.9919 0.083 Uiso 1 1 calc R
C13 C 0.2616(12) 0.6604(5) 0.8022(5) 0.067(2) Uani 1 1 d .
H13A H 0.2527 0.7273 0.8520 0.100 Uiso 1 1 calc R
H13B H 0.2040 0.6592 0.7340 0.100 Uiso 1 1 calc R
H13C H 0.3806 0.6652 0.7986 0.100 Uiso 1 1 calc R
C14 C -0.0059(8) 0.5462(9) 0.8379(6) 0.088(3) Uani 1 1 d .
H14A H -0.0150 0.6136 0.8870 0.132 Uiso 1 1 calc R
H14B H -0.0629 0.4762 0.8590 0.132 Uiso 1 1 calc R
H14C H -0.0590 0.5457 0.7689 0.132 Uiso 1 1 calc R
C15 C -0.0789(6) -0.0608(4) 0.7115(3) 0.0242(8) Uani 1 1 d .
C16 C 0.0115(8) -0.0861(4) 0.8043(4) 0.0391(12) Uani 1 1 d .
H16A H -0.0700 -0.1130 0.8488 0.059 Uiso 1 1 calc R
H16B H 0.0956 -0.0161 0.8429 0.059 Uiso 1 1 calc R
H16C H 0.0677 -0.1456 0.7817 0.059 Uiso 1 1 calc R
C17 C 0.0556(14) -0.0225(10) 0.6448(7) 0.117(5) Uani 1 1 d .
H17A H 0.0068 0.0071 0.5893 0.175 Uiso 1 1 calc R
H17B H 0.0957 -0.0881 0.6149 0.175 Uiso 1 1 calc R
H17C H 0.1503 0.0381 0.6876 0.175 Uiso 1 1 calc R
C18 C -0.2115(10) -0.1644(6) 0.6509(8) 0.109(4) Uani 1 1 d .
H18A H -0.1577 -0.2213 0.6178 0.163 Uiso 1 1 calc R
H18B H -0.2794 -0.1422 0.5979 0.163 Uiso 1 1 calc R
H18C H -0.2843 -0.1978 0.6972 0.163 Uiso 1 1 calc R
C19 C -0.3190(5) 0.0508(4) 0.8343(3) 0.0205(8) Uani 1 1 d .
C20 C -0.2397(6) 0.0587(5) 0.9435(4) 0.0382(12) Uani 1 1 d .
H20A H -0.1502 0.1308 0.9670 0.057 Uiso 1 1 calc R
H20B H -0.1919 -0.0063 0.9452 0.057 Uiso 1 1 calc R
H20C H -0.3258 0.0569 0.9890 0.057 Uiso 1 1 calc R
C21 C -0.4010(14) 0.1458(9) 0.8321(6) 0.098(4) Uani 1 1 d .
H21A H -0.4861 0.1410 0.8783 0.147 Uiso 1 1 calc R
H21B H -0.4549 0.1390 0.7616 0.147 Uiso 1 1 calc R
H21C H -0.3156 0.2199 0.8549 0.147 Uiso 1 1 calc R
C22 C -0.4541(10) -0.0636(9) 0.8001(6) 0.103(4) Uani 1 1 d .
H22A H -0.5268 -0.0729 0.8533 0.154 Uiso 1 1 calc R
H22B H -0.4003 -0.1265 0.7897 0.154 Uiso 1 1 calc R
H22C H -0.5221 -0.0649 0.7353 0.154 Uiso 1 1 calc R
O1 O 0.0808(3) 0.4295(2) 0.6396(2) 0.0186(5) Uani 1 1 d .
O2 O -0.2776(3) 0.0594(2) 0.6375(2) 0.0174(5) Uani 1 1 d .
P1 P 0.18570(12) 0.41724(8) 0.74747(8) 0.01669(19) Uani 1 1 d .
P2 P -0.15712(12) 0.06815(8) 0.74744(7) 0.01458(17) Uani 1 1 d .
I I 0.21985(3) 0.24044(2) 0.954149(19) 0.02208(6) Uani 1 1 d .
Ir Ir 0.039291(18) 0.243297(13) 0.774903(11) 0.01626(4) Uani 1 1 d .

loop_
_atom_site_aniso_label
_atom_site_aniso_U_11
_atom_site_aniso_U_22
_atom_site_aniso_U_33
_atom_site_aniso_U_23
_atom_site_aniso_U_13
_atom_site_aniso_U_12
C1 0.0166(16) 0.0168(17) 0.0127(16) 0.0055(13) -0.0040(13) 0.0019(13)
C2 0.0129(15) 0.0161(17) 0.0141(16) 0.0030(13) -0.0016(12) 0.0000(13)
C3 0.0206(18) 0.0169(18) 0.0166(17) 0.0074(14) -0.0011(14) 0.0028(14)
C4 0.0189(17) 0.0190(18) 0.0153(17) 0.0051(14) -0.0032(14) 0.0025(14)
C5 0.0157(16) 0.0144(16) 0.0138(16) 0.0021(13) -0.0017(13) 0.0025(13)
C6 0.0149(15) 0.0148(16) 0.0124(15) 0.0047(13) 0.0006(12) 0.0029(13)
C7 0.0214(19) 0.023(2) 0.027(2) 0.0077(16) 0.0031(16) 0.0089(16)
C8 0.017(2) 0.081(4) 0.050(3) 0.037(3) 0.002(2) 0.003(2)
C9 0.051(4) 0.112(6) 0.102(6) 0.091(5) 0.056(4) 0.053(4)
C10 0.045(4) 0.075(5) 0.090(6) -0.038(4) -0.005(4) 0.034(4)
C11 0.0188(18) 0.026(2) 0.0190(18) 0.0079(16) 0.0028(14) 0.0036(15)
C12 0.094(5) 0.026(3) 0.030(3) -0.005(2) -0.029(3) 0.010(3)
C13 0.149(8) 0.029(3) 0.042(3) 0.019(3) 0.046(4) 0.038(4)
C14 0.030(3) 0.138(8) 0.062(4) -0.053(5) 0.012(3) 0.013(4)
C15 0.029(2) 0.028(2) 0.0201(19) 0.0043(16) 0.0036(16) 0.0162(17)
C16 0.060(3) 0.026(2) 0.031(2) 0.001(2) -0.014(2) 0.022(2)
C17 0.163(10) 0.190(11) 0.109(7) 0.115(8) 0.114(7) 0.157(9)
C18 0.082(5) 0.047(4) 0.156(9) -0.068(5) -0.080(6) 0.048(4)
C19 0.0169(17) 0.025(2) 0.0169(17) -0.0005(15) 0.0018(14) 0.0038(15)
C20 0.030(2) 0.065(4) 0.025(2) 0.023(2) 0.0085(19) 0.011(2)
C21 0.173(10) 0.143(8) 0.059(4) 0.060(5) 0.076(6) 0.142(8)
C22 0.055(4) 0.137(8) 0.049(4) -0.041(5) 0.030(3) -0.061(5)
O1 0.0172(12) 0.0164(13) 0.0177(13) 0.0075(10) -0.0059(10) -0.0031(10)
O2 0.0174(12) 0.0147(13) 0.0163(12) 0.0068(10) -0.0049(10) -0.0022(10)
P1 0.0143(4) 0.0166(4) 0.0161(4) 0.0077(4) -0.0037(3) -0.0021(3)
P2 0.0142(4) 0.0132(4) 0.0152(4) 0.0055(3) -0.0017(3) 0.0015(3)
I 0.02308(12) 0.02307(13) 0.01635(12) 0.00831(10) -0.00556(9) -0.00023(10)
Ir 0.01379(7) 0.01615(7) 0.01630(7) 0.00837(5) -0.00436(5) -0.00157(5)

loop_
_atom_type_symbol
_atom_type_description
_atom_type_scat_dispersion_real
_atom_type_scat_dispersion_imag
_atom_type_scat_source
C C 0.0033 0.0016 'International Tables Vol C Tables 4.2.6.8 and 6.1.1.4'
H H 0.0000 0.0000 'International Tables Vol C Tables 4.2.6.8 and 6.1.1.4'
O O 0.0106 0.0060 'International Tables Vol C Tables 4.2.6.8 and 6.1.1.4'
P P 0.1023 0.0942 'International Tables Vol C Tables 4.2.6.8 and 6.1.1.4'
I I -0.4742 1.8119 'International Tables Vol C Tables 4.2.6.8 and 6.1.1.4'
Ir Ir -1.4442 7.9887 'International Tables Vol C Tables 4.2.6.8 and 6.1.1.4'

loop_
_geom_angle_atom_site_label_1
_geom_angle_atom_site_label_2
_geom_angle_atom_site_label_3
_geom_angle
C2 C1 C6 115.8(3)
C2 C1 Ir 122.2(3)
C6 C1 Ir 122.0(3)
C3 C2 O1 118.4(3)
C3 C2 C1 123.6(3)
O1 C2 C1 118.0(3)
C2 C3 C4 117.9(3)
C2 C3 H3 121.1
C4 C3 H3 121.1
C3 C4 C5 121.5(3)
C3 C4 H4 119.2
C5 C4 H4 119.2
C6 C5 C4 117.7(3)
C6 C5 H5 121.2
C4 C5 H5 121.2
O2 C6 C5 118.4(3)
O2 C6 C1 118.2(3)
C5 C6 C1 123.5(3)
C9 C7 C10 111.7(6)
C9 C7 C8 109.7(5)
C10 C7 C8 106.8(5)
C9 C7 P1 114.5(3)
C10 C7 P1 103.2(4)
C8 C7 P1 110.5(3)
C7 C8 H8A 109.5
C7 C8 H8B 109.5
H8A C8 H8B 109.5
C7 C8 H8C 109.5
H8A C8 H8C 109.5
H8B C8 H8C 109.5
C7 C9 H9A 109.5
C7 C9 H9B 109.5
H9A C9 H9B 109.5
C7 C9 H9C 109.5
H9A C9 H9C 109.5
H9B C9 H9C 109.5
C7 C10 H10A 109.5
C7 C10 H10B 109.5
H10A C10 H10B 109.5
C7 C10 H10C 109.5
H10A C10 H10C 109.5
H10B C10 H10C 109.5
C12 C11 C13 108.0(5)
C12 C11 C14 109.6(5)
C13 C11 C14 107.3(6)
C12 C11 P1 111.1(3)
C13 C11 P1 113.9(3)
C14 C11 P1 106.8(4)
C11 C12 H12A 109.5
C11 C12 H12B 109.5
H12A C12 H12B 109.5
C11 C12 H12C 109.5
H12A C12 H12C 109.5
H12B C12 H12C 109.5
C11 C13 H13A 109.5
C11 C13 H13B 109.5
H13A C13 H13B 109.5
C11 C13 H13C 109.5
H13A C13 H13C 109.5
H13B C13 H13C 109.5
C11 C14 H14A 109.5
C11 C14 H14B 109.5
H14A C14 H14B 109.5
C11 C14 H14C 109.5
H14A C14 H14C 109.5
H14B C14 H14C 109.5
C18 C15 C16 111.7(5)
C18 C15 C17 109.7(7)
C16 C15 C17 106.3(5)
C18 C15 P2 113.8(4)
C16 C15 P2 111.5(3)
C17 C15 P2 103.1(4)
C15 C16 H16A 109.5
C15 C16 H16B 109.5
H16A C16 H16B 109.5
C15 C16 H16C 109.5
H16A C16 H16C 109.5
H16B C16 H16C 109.5
C15 C17 H17A 109.5
C15 C17 H17B 109.5
H17A C17 H17B 109.5
C15 C17 H17C 109.5
H17A C17 H17C 109.5
H17B C17 H17C 109.5
C15 C18 H18A 109.5
C15 C18 H18B 109.5
H18A C18 H18B 109.5
C15 C18 H18C 109.5
H18A C18 H18C 109.5
H18B C18 H18C 109.5
C21 C19 C20 109.8(5)
C21 C19 C22 108.7(7)
C20 C19 C22 107.7(5)
C21 C19 P2 106.7(4)
C20 C19 P2 111.1(3)
C22 C19 P2 112.9(3)
C19 C20 H20A 109.5
C19 C20 H20B 109.5
H20A C20 H20B 109.5
C19 C20 H20C 109.5
H20A C20 H20C 109.5
H20B C20 H20C 109.5
C19 C21 H21A 109.5
C19 C21 H21B 109.5
H21A C21 H21B 109.5
C19 C21 H21C 109.5
H21A C21 H21C 109.5
H21B C21 H21C 109.5
C19 C22 H22A 109.5
C19 C22 H22B 109.5
H22A C22 H22B 109.5
C19 C22 H22C 109.5
H22A C22 H22C 109.5
H22B C22 H22C 109.5
C2 O1 P1 115.6(2)
C6 O2 P2 115.4(2)
O1 P1 C7 100.61(17)
O1 P1 C11 100.36(17)
C7 P1 C11 113.52(19)
O1 P1 Ir 104.27(10)
C7 P1 Ir 115.43(14)
C11 P1 Ir 118.85(13)
O2 P2 C19 100.16(16)
O2 P2 C15 100.18(17)
C19 P2 C15 113.7(2)
O2 P2 Ir 104.35(10)
C19 P2 Ir 118.07(14)
C15 P2 Ir 116.38(15)
C1 Ir P2 80.03(11)
C1 Ir P1 79.96(11)
P2 Ir P1 159.94(3)
C1 Ir I 179.53(11)
P2 Ir I 99.71(2)
P1 Ir I 100.31(2)

loop_
_geom_bond_atom_site_label_1
_geom_bond_atom_site_label_2
_geom_bond_distance
C1 C2 1.394(5)
C1 C6 1.397(5)
C1 Ir 2.007(3)
C2 C3 1.387(5)
C2 O1 1.394(4)
C3 C4 1.395(5)
C3 H3 0.9500
C4 C5 1.396(5)
C4 H4 0.9500
C5 C6 1.392(5)
C5 H5 0.9500
C6 O2 1.392(4)
C7 C9 1.514(7)
C7 C10 1.523(8)
C7 C8 1.531(7)
C7 P1 1.855(4)
C8 H8A 0.9800
C8 H8B 0.9800
C8 H8C 0.9800
C9 H9A 0.9800
C9 H9B 0.9800
C9 H9C 0.9800
C10 H10A 0.9800
C10 H10B 0.9800
C10 H10C 0.9800
C11 C12 1.516(6)
C11 C13 1.525(7)
C11 C14 1.525(7)
C11 P1 1.856(4)
C12 H12A 0.9800
C12 H12B 0.9800
C12 H12C 0.9800
C13 H13A 0.9800
C13 H13B 0.9800
C13 H13C 0.9800
C14 H14A 0.9800
C14 H14B 0.9800
C14 H14C 0.9800
C15 C18 1.495(8)
C15 C16 1.506(6)
C15 C17 1.534(9)
C15 P2 1.860(4)
C16 H16A 0.9800
C16 H16B 0.9800
C16 H16C 0.9800
C17 H17A 0.9800
C17 H17B 0.9800
C17 H17C 0.9800
C18 H18A 0.9800
C18 H18B 0.9800
C18 H18C 0.9800
C19 C21 1.495(7)
C19 C20 1.513(6)
C19 C22 1.525(8)
C19 P2 1.857(4)
C20 H20A 0.9800
C20 H20B 0.9800
C20 H20C 0.9800
C21 H21A 0.9800
C21 H21B 0.9800
C21 H21C 0.9800
C22 H22A 0.9800
C22 H22B 0.9800
C22 H22C 0.9800
O1 P1 1.659(3)
O2 P2 1.662(3)
P1 Ir 2.3008(9)
P2 Ir 2.2997(9)
I Ir 2.7048(3)

loop_
_geom_torsion_atom_site_label_1
_geom_torsion_atom_site_label_2
_geom_torsion_atom_site_label_3
_geom_torsion_atom_site_label_4
_geom_torsion
C6 C1 C2 C3 0.6(6)
Ir C1 C2 C3 -177.8(3)
C6 C1 C2 O1 -179.4(3)
Ir C1 C2 O1 2.1(5)
O1 C2 C3 C4 180.0(4)
C1 C2 C3 C4 0.0(6)
C2 C3 C4 C5 -0.5(6)
C3 C4 C5 C6 0.4(6)
C4 C5 C6 O2 -179.3(3)
C4 C5 C6 C1 0.2(6)
C2 C1 C6 O2 178.8(3)
Ir C1 C6 O2 -2.8(5)
C2 C1 C6 C5 -0.7(6)
Ir C1 C6 C5 177.8(3)
C3 C2 O1 P1 179.2(3)
C1 C2 O1 P1 -0.8(5)
C5 C6 O2 P2 -177.4(3)
C1 C6 O2 P2 3.1(4)
C2 O1 P1 C7 119.3(3)
C2 O1 P1 C11 -124.1(3)
C2 O1 P1 Ir -0.6(3)
C9 C7 P1 O1 43.6(5)
C10 C7 P1 O1 -78.0(4)
C8 C7 P1 O1 168.1(4)
C9 C7 P1 C11 -62.7(5)
C10 C7 P1 C11 175.6(4)
C8 C7 P1 C11 61.8(4)
C9 C7 P1 Ir 155.1(5)
C10 C7 P1 Ir 33.5(5)
C8 C7 P1 Ir -80.4(4)
C12 C11 P1 O1 178.2(4)
C13 C11 P1 O1 -59.6(5)
C14 C11 P1 O1 58.7(5)
C12 C11 P1 C7 -75.3(4)
C13 C11 P1 C7 46.9(5)
C14 C11 P1 C7 165.2(5)
C12 C11 P1 Ir 65.5(4)
C13 C11 P1 Ir -172.4(4)
C14 C11 P1 Ir -54.1(5)
C6 O2 P2 C19 120.7(3)
C6 O2 P2 C15 -122.8(3)
C6 O2 P2 Ir -2.0(3)
C21 C19 P2 O2 -58.9(5)
C20 C19 P2 O2 -178.5(3)
C22 C19 P2 O2 60.5(6)
C21 C19 P2 C15 -164.8(5)
C20 C19 P2 C15 75.5(4)
C22 C19 P2 C15 -45.5(6)
C21 C19 P2 Ir 53.5(5)
C20 C19 P2 Ir -66.1(4)
C22 C19 P2 Ir 172.9(5)
C18 C15 P2 O2 -42.5(6)
C16 C15 P2 O2 -170.0(4)
C17 C15 P2 O2 76.3(5)
C18 C15 P2 C19 63.4(6)
C16 C15 P2 C19 -64.0(4)
C17 C15 P2 C19 -177.7(5)
C18 C15 P2 Ir -154.2(6)
C16 C15 P2 Ir 78.3(4)
C17 C15 P2 Ir -35.4(5)
C2 C1 Ir P2 179.4(3)
C6 C1 Ir P2 1.1(3)
C2 C1 Ir P1 -1.9(3)
C6 C1 Ir P1 179.8(3)
O2 P2 Ir C1 0.47(16)
C19 P2 Ir C1 -109.58(19)
C15 P2 Ir C1 109.78(19)
O2 P2 Ir P1 -3.41(17)
C19 P2 Ir P1 -113.46(18)
C15 P2 Ir P1 105.90(18)
O2 P2 Ir I -179.93(11)
C19 P2 Ir I 70.02(15)
C15 P2 Ir I -70.62(15)
O1 P1 Ir C1 1.18(16)
C7 P1 Ir C1 -108.16(19)
C11 P1 Ir C1 111.80(19)
O1 P1 Ir P2 5.06(18)
C7 P1 Ir P2 -104.28(18)
C11 P1 Ir P2 115.68(17)
O1 P1 Ir I -178.42(11)
C7 P1 Ir I 72.23(15)
C11 P1 Ir I -67.81(15)
